data_7035629
loop_
_publ_author_name
'Ahmed, M.A.K.'
'Fjellvag, H.'
'Kjekshus, A.'

_publ_section_title
;
 Synthesis, structure and thermal stability of tellurium oxides and oxide
 sulfate formed from reactions in refluxing sulfuric acid
;
_journal_name_full
;
Journal of the Chemical Society. Dalton Transactions (2000- )
;
_journal_page_first 4542
_journal_page_last 4549
_journal_volume 2000
_journal_year 2000
_chemical_formula_sum 'O3 Te'
_chemical_name_systematic 'Te O3'
_space_group_IT_number 167
_symmetry_space_group_name_Hall '-P 3* 2n'
_symmetry_space_group_name_H-M 'R -3 c :R'
_cell_angle_alpha 56.38
_cell_angle_beta 56.38
_cell_angle_gamma 56.38
_cell_formula_units_Z 2
_cell_length_a 5.1947
_cell_length_b 5.1947
_cell_length_c 5.1947
_cell_volume 90.823
_citation_journal_id_ASTM DALTFG
_cod_data_source_file Ahmed_DALTFG_2000_1680.cif
_cod_data_source_block O3Te1
_cod_original_cell_volume 90.8229
_cod_original_sg_symbol_Hall '-R 3 2"c (-y+z,x+z,-x+y+z)'
_cod_original_formula_sum 'O3 Te1'
_cod_database_code 7035629

loop_
_symmetry_equiv_pos_as_xyz
x,y,z
z,x,y
y,z,x
-y+1/2,-x+1/2,-z+1/2
-z+1/2,-y+1/2,-x+1/2
-x+1/2,-z+1/2,-y+1/2
-x,-y,-z
-z,-x,-y
-y,-z,-x
y-1/2,x-1/2,z-1/2
z-1/2,y-1/2,x-1/2
x-1/2,z-1/2,y-1/2

loop_
_atom_site_label
_atom_site_type_symbol
_atom_site_fract_x
_atom_site_fract_y
_atom_site_fract_z
_atom_site_occupancy
_atom_site_U_iso_or_equiv
O1 O-2 0.892 0.608 0.25 1 0.0
Te1 Te+6 0 0 0 1 0.0
